data_1549317
loop_
_publ_author_name
'L\"ow, Henrik'
'Mena-Osteritz, Elena'
'von Delius, Max'

_publ_section_title
;
 Self-assembled orthoester cryptands: orthoester scope,
 post-functionalization, kinetic locking and tunable degradation kinetics.
;
_journal_issue 21
_journal_name_full 'Chemical science'
_journal_page_first 4785
_journal_page_last 4793
_journal_paper_doi 10.1039/c8sc01750f
_journal_volume 9
_journal_year 2018
_chemical_absolute_configuration rm
_chemical_formula_moiety 'C32 H12 B F24, C14 H26 Li O9'
_chemical_formula_sum 'C46 H38 B F24 Li O9'
_chemical_formula_weight 1208.51
_chemical_name_systematic
'(2,5,8,10,13,16,17,20,23-nonaoxabicyclo[7.7.7]tricosane)-lithium tetrakis(3,5-bis(trifluoromethyl)phenyl)borate'
_space_group_crystal_system orthorhombic
_space_group_IT_number 19
_space_group_name_Hall 'P 2ac 2ab'
_space_group_name_H-M_alt 'P 21 21 21'
_symmetry_space_group_name_Hall 'P 2ac 2ab'
_symmetry_space_group_name_H-M 'P 21 21 21'
_atom_sites_solution_hydrogens geom
_atom_sites_solution_primary dual
_audit_creation_date 2018-02-14
_audit_creation_method
;
Olex2 1.2
(compiled 2017.08.10 svn.r3458 for OlexSys, GUI svn.r5381)
;
_audit_update_record
;
2018-02-14 deposited with the CCDC.
2018-04-27 downloaded from the CCDC.
;
_cell_angle_alpha 90
_cell_angle_beta 90
_cell_angle_gamma 90
_cell_formula_units_Z 4
_cell_length_a 12.8768(3)
_cell_length_b 17.6754(4)
_cell_length_c 22.1097(5)
_cell_measurement_temperature 293(2)
_cell_volume 5032.2(2)
_computing_molecular_graphics 'Olex2 (Dolomanov et al., 2009)'
_computing_publication_material 'Olex2 (Dolomanov et al., 2009)'
_computing_structure_refinement 'ShelXL (Sheldrick, 2015)'
_computing_structure_solution 'ShelXD (Sheldrick, 2008)'
_diffrn_ambient_temperature 293(2)
_diffrn_detector_area_resol_mean 8
_diffrn_measured_fraction_theta_full 0.998
_diffrn_measured_fraction_theta_max 0.945
_diffrn_measurement_device_type 'Bruker SMART APEX CCD area detector'
_diffrn_measurement_method '\w and \f scans'
_diffrn_radiation_monochromator graphite
_diffrn_radiation_type MoK\a
_diffrn_radiation_wavelength 0.71073
_diffrn_reflns_av_R_equivalents 0.0395
_diffrn_reflns_av_unetI/netI 0.0317
_diffrn_reflns_Laue_measured_fraction_full 0.998
_diffrn_reflns_Laue_measured_fraction_max 0.945
_diffrn_reflns_limit_h_max 17
_diffrn_reflns_limit_h_min -17
_diffrn_reflns_limit_k_max 24
_diffrn_reflns_limit_k_min -24
_diffrn_reflns_limit_l_max 29
_diffrn_reflns_limit_l_min -25
_diffrn_reflns_number 74838
_diffrn_reflns_point_group_measured_fraction_full 0.999
_diffrn_reflns_point_group_measured_fraction_max 0.915
_diffrn_reflns_theta_full 25.242
_diffrn_reflns_theta_max 29.550
_diffrn_reflns_theta_min 2.795
_diffrn_source 'sealed tube'
_exptl_absorpt_coefficient_mu 0.166
_exptl_absorpt_correction_T_max 0.7455
_exptl_absorpt_correction_T_min 0.6847
_exptl_absorpt_correction_type none
_exptl_absorpt_process_details 'SADABS-2016/2 (Bruker-2016/2) was used for absorption correction'
_exptl_crystal_colour 'clear light colourless'
_exptl_crystal_colour_lustre clear
_exptl_crystal_colour_modifier light
_exptl_crystal_colour_primary colourless
_exptl_crystal_density_diffrn 1.595
_exptl_crystal_description block
_exptl_crystal_F_000 2440
_exptl_crystal_preparation 'Chloroform solution'
_exptl_crystal_recrystallization_method 'Solvent layering of hexane over chloroform solution'
_exptl_crystal_size_max 0.172
_exptl_crystal_size_mid 0.167
_exptl_crystal_size_min 0.117
_refine_diff_density_max 0.465
_refine_diff_density_min -0.397
_refine_diff_density_rms 0.045
_refine_ls_abs_structure_details
;
 Flack x determined using 4024 quotients [(I+)-(I-)]/[(I+)+(I-)]
 (Parsons, Flack and Wagner, Acta Cryst. B69 (2013) 249-259).
;
_refine_ls_abs_structure_Flack -0.22(13)
_refine_ls_extinction_coef 0.0008(2)
_refine_ls_extinction_expression Fc^*^=kFc[1+0.001xFc^2^\l^3^/sin(2\q)]^-1/4^
_refine_ls_extinction_method 'SHELXL-2016/6 (Sheldrick 2016)'
_refine_ls_goodness_of_fit_ref 1.038
_refine_ls_hydrogen_treatment constr
_refine_ls_matrix_type full
_refine_ls_number_parameters 815
_refine_ls_number_reflns 12892
_refine_ls_number_restraints 252
_refine_ls_restrained_S_all 1.118
_refine_ls_R_factor_all 0.0570
_refine_ls_R_factor_gt 0.0411
_refine_ls_shift/su_max 0.001
_refine_ls_shift/su_mean 0.000
_refine_ls_structure_factor_coef Fsqd
_refine_ls_weighting_details 'w=1/[\s^2^(Fo^2^)+(0.0343P)^2^+2.0404P] where P=(Fo^2^+2Fc^2^)/3'
_refine_ls_weighting_scheme calc
_refine_ls_wR_factor_gt 0.0850
_refine_ls_wR_factor_ref 0.0929
_reflns_Friedel_coverage 0.770
_reflns_Friedel_fraction_full 1.000
_reflns_Friedel_fraction_max 0.879
_reflns_number_gt 10655
_reflns_number_total 12892
_reflns_threshold_expression 'I > 2\s(I)'
_cod_data_source_file c8sc01750f2.cif
_cod_data_source_block hlo18001
_cod_depositor_comments 'Adding full bibliography for 1549313--1549320.cif.'
_cod_database_code 1549317
_shelx_shelxl_version_number 2016/6
_shelx_space_group_comment
;
The symmetry employed for this shelxl refinement is uniquely defined
by the following loop, which should always be used as a source of
symmetry information in preference to the above space-group names.
They are only intended as comments.
;
_olex2_refinement_description
;
1. Fixed Uiso
 At 1.2 times of:
  All C(H) groups, All C(H,H) groups
2. Restrained distances
 F73-F72 \\sim F72-F71 \\sim F68-F70
 with sigma of 0.04
 C39-F73 \\sim C39-F72 \\sim C39-F69 \\sim C39-F68 \\sim C39-F70 \\sim C39-F71
\\sim C39-C22
 with sigma of 0.02
 F63-F65 \\sim F63-F66 \\sim F65-F66 \\sim F74-F75 \\sim F74-F76 \\sim F75-F76
 with sigma of 0.04
 C41-F63 \\sim C41-F65 \\sim C41-F66 \\sim C41-C21 \\sim C41-F74 \\sim C41-F75
\\sim C41-F76
 with sigma of 0.02
 C38-F55A \\sim C38-F67 \\sim C38-F64 \\sim C38-F55 \\sim C38-F64A \\sim
C38-F67A \\sim C38-C24
 with sigma of 0.02
3. Rigid body (RIGU) restrains
 C22, C39, F68, F69, F70
 with sigma for 1-2 distances of 0.004 and sigma for 1-3 distances of 0.004
 C22, C39, F71, F73, F72
 with sigma for 1-2 distances of 0.004 and sigma for 1-3 distances of 0.004
 C21, C41, F63, F66, F65
 with sigma for 1-2 distances of 0.004 and sigma for 1-3 distances of 0.004
 C21, C41, F76, F75, F74
 with sigma for 1-2 distances of 0.004 and sigma for 1-3 distances of 0.004
 C24, C38, F55, F67, F64
 with sigma for 1-2 distances of 0.004 and sigma for 1-3 distances of 0.004
 C24, C38, F64A, F55A, F67A
 with sigma for 1-2 distances of 0.004 and sigma for 1-3 distances of 0.004
4. Others
 Sof(F71)=Sof(F72)=Sof(F73)=1-FVAR(1)
 Sof(F68)=Sof(F69)=Sof(F70)=FVAR(1)
 Sof(F74)=Sof(F75)=Sof(F76)=1-FVAR(2)
 Sof(F63)=Sof(F65)=Sof(F66)=FVAR(2)
 Sof(F67A)=Sof(F64A)=Sof(F55A)=1-FVAR(3)
 Sof(F55)=Sof(F64)=Sof(F67)=FVAR(3)
5.a Ternary CH refined with riding coordinates:
 C30(H30), C33(H33)
5.b Secondary CH2 refined with riding coordinates:
 C31(H31A,H31B), C32(H32A,H32B), C34(H34A,H34B), C35(H35A,H35B), C36(H36A,
 H36B), C37(H37A,H37B), C40(H40A,H40B), C42(H42A,H42B), C43(H43A,H43B),
 C44(H44A,H44B), C45(H45A,H45B), C46(H46A,H46B)
5.c Aromatic/amide H refined with riding coordinates:
 C2(H2), C6(H6), C8(H8), C10(H10), C11(H11), C12(H12), C14(H14), C15(H15),
 C16(H16), C17(H17), C23(H23), C28(H28)
;
_olex2_exptl_crystal_mounting_method 'by glowing'
_olex2_submission_special_instructions 'No special instructions were received'

loop_
_space_group_symop_operation_xyz
'x, y, z'
'-x+1/2, -y, z+1/2'
'-x, y+1/2, -z+1/2'
'x+1/2, -y+1/2, -z'

loop_
_atom_site_label
_atom_site_type_symbol
_atom_site_fract_x
_atom_site_fract_y
_atom_site_fract_z
_atom_site_U_iso_or_equiv
_atom_site_adp_type
_atom_site_occupancy
_atom_site_site_symmetry_order
_atom_site_calc_flag
_atom_site_refinement_flags_posn
_atom_site_refinement_flags_adp
_atom_site_refinement_flags_occupancy
_atom_site_disorder_assembly
_atom_site_disorder_group
F47 F 0.88997(13) 0.67823(9) 0.59450(7) 0.0337(4) Uani 1 1 d . . . . .
F48 F 0.56019(13) 1.06379(9) 0.78213(8) 0.0360(4) Uani 1 1 d . . . . .
F49 F 0.71255(14) 1.11075(9) 0.77176(9) 0.0383(4) Uani 1 1 d . . . . .
F50 F 0.63159(15) 1.06684(9) 0.69453(8) 0.0406(4) Uani 1 1 d . . . . .
F51 F 0.29910(16) 0.70707(11) 0.51790(8) 0.0482(5) Uani 1 1 d . . . . .
O79 O 0.85781(15) 0.52446(11) 1.00928(8) 0.0286(4) Uani 1 1 d . . . . .
O80 O 1.07950(15) 0.56438(11) 1.03596(8) 0.0291(4) Uani 1 1 d . . . . .
O81 O 0.90608(15) 0.57825(11) 0.90025(9) 0.0292(4) Uani 1 1 d . . . . .
O82 O 1.12104(15) 0.52495(12) 0.92536(8) 0.0305(4) Uani 1 1 d . . . . .
F52 F 0.63584(17) 0.43999(10) 0.76146(9) 0.0512(5) Uani 1 1 d . . . . .
F53 F 0.77847(15) 0.45340(11) 0.80839(11) 0.0564(6) Uani 1 1 d . . . . .
O83 O 0.91427(17) 0.48358(12) 1.09934(9) 0.0360(5) Uani 1 1 d . . . . .
F54 F 0.92322(18) 0.56231(11) 0.61321(10) 0.0571(6) Uani 1 1 d . . . . .
F55 F 0.5866(7) 0.8777(9) 0.4737(4) 0.028(3) Uani 0.35(3) 1 d D U P A 1
F56 F 0.24631(16) 0.70409(13) 0.60928(10) 0.0560(6) Uani 1 1 d . . . . .
F57 F 0.99171(14) 0.65133(17) 0.66677(9) 0.0672(7) Uani 1 1 d . . . . .
F58 F 0.6410(2) 0.50343(10) 0.84290(9) 0.0586(6) Uani 1 1 d . . . . .
O84 O 0.95513(17) 0.38772(11) 0.94694(10) 0.0359(5) Uani 1 1 d . . . . .
F59 F 0.21231(14) 0.86207(11) 0.83482(12) 0.0614(6) Uani 1 1 d . . . . .
O85 O 0.78577(16) 0.41809(12) 1.05408(10) 0.0395(5) Uani 1 1 d . . . . .
F60 F 0.35551(18) 0.62200(10) 0.57890(12) 0.0653(7) Uani 1 1 d . . . . .
O86 O 1.12192(17) 0.57873(13) 0.82972(9) 0.0401(5) Uani 1 1 d . . . . .
O87 O 1.06606(19) 0.45927(13) 0.84542(9) 0.0407(5) Uani 1 1 d . . . . .
F61 F 0.16736(15) 0.75595(15) 0.87052(13) 0.0749(8) Uani 1 1 d . . . . .
F62 F 0.19000(16) 0.76945(18) 0.77650(12) 0.0793(8) Uani 1 1 d . . . . .
F63 F 0.6250(6) 0.7219(11) 0.9685(5) 0.087(4) Uani 0.42(2) 1 d D U P B 1
F64 F 0.494(2) 0.9607(12) 0.5228(7) 0.071(5) Uani 0.35(3) 1 d D U P A 1
C1 C 0.51363(18) 0.76028(13) 0.79278(11) 0.0193(5) Uani 1 1 d . . . . .
F65 F 0.507(2) 0.6419(7) 0.9746(9) 0.129(7) Uani 0.42(2) 1 d D U P B 1
C2 C 0.4632(2) 0.73576(14) 0.65012(12) 0.0224(5) Uani 1 1 d . . . . .
H2 H 0.438382 0.697484 0.675105 0.027 Uiso 1 1 calc R . . . .
F66 F 0.4831(13) 0.7526(10) 1.0044(6) 0.072(4) Uani 0.42(2) 1 d D U P B 1
F67 F 0.632(4) 0.9602(19) 0.5591(12) 0.128(11) Uani 0.35(3) 1 d D U P A 1
C3 C 0.66919(18) 0.69062(13) 0.73168(11) 0.0177(5) Uani 1 1 d . . . . .
C4 C 0.67180(18) 0.84052(13) 0.75589(11) 0.0181(5) Uani 1 1 d . . . . .
C5 C 0.54492(19) 0.78136(13) 0.67075(11) 0.0195(5) Uani 1 1 d . . . . .
C6 C 0.5793(2) 0.83612(15) 0.62970(11) 0.0228(5) Uani 1 1 d . . . . .
H6 H 0.634782 0.866854 0.640730 0.027 Uiso 1 1 calc R . . . .
C7 C 0.69593(19) 0.97778(14) 0.76440(11) 0.0207(5) Uani 1 1 d . . . . .
C8 C 0.63629(19) 0.91494(13) 0.74899(11) 0.0190(5) Uani 1 1 d . . . . .
H8 H 0.570036 0.922710 0.733450 0.023 Uiso 1 1 calc R . . . .
C9 C 0.4178(2) 0.74580(14) 0.59352(12) 0.0248(5) Uani 1 1 d . . . . .
C10 C 0.7963(2) 0.56025(14) 0.71536(11) 0.0222(5) Uani 1 1 d . . . . .
H10 H 0.837342 0.517504 0.709952 0.027 Uiso 1 1 calc R . . . .
C11 C 0.77029(19) 0.83343(14) 0.78209(12) 0.0217(5) Uani 1 1 d . . . . .
H11 H 0.797103 0.785217 0.788422 0.026 Uiso 1 1 calc R . . . .
C12 C 0.5486(2) 0.74179(14) 0.85108(12) 0.0225(5) Uani 1 1 d . . . . .
H12 H 0.619287 0.733727 0.856908 0.027 Uiso 1 1 calc R . . . .
F68 F 1.0050(9) 0.9241(8) 0.8006(6) 0.095(5) Uani 0.518(15) 1 d D U P C 1
C13 C 0.71486(19) 0.56022(13) 0.75630(11) 0.0203(5) Uani 1 1 d . . . . .
C14 C 0.40688(19) 0.77382(14) 0.78765(12) 0.0226(5) Uani 1 1 d . . . . .
H14 H 0.379689 0.787183 0.750174 0.027 Uiso 1 1 calc R . . . .
C15 C 0.7523(2) 0.68927(14) 0.69060(11) 0.0208(5) Uani 1 1 d . . . . .
H15 H 0.766035 0.732411 0.667886 0.025 Uiso 1 1 calc R . . . .
C16 C 0.7935(2) 0.96882(15) 0.78988(12) 0.0240(5) Uani 1 1 d . . . . .
H16 H 0.833646 1.010463 0.800556 0.029 Uiso 1 1 calc R . . . .
C17 C 0.65243(18) 0.62376(13) 0.76379(11) 0.0187(5) Uani 1 1 d . . . . .
H17 H 0.597651 0.621614 0.791149 0.022 Uiso 1 1 calc R . . . .
C18 C 0.6933(2) 0.49000(14) 0.79180(12) 0.0262(6) Uani 1 1 d . . . . .
C19 C 0.8148(2) 0.62605(15) 0.68254(11) 0.0228(5) Uani 1 1 d . . . . .
C20 C 0.6514(2) 1.05455(15) 0.75340(12) 0.0263(6) Uani 1 1 d . . . . .
C21 C 0.4825(2) 0.73498(15) 0.90050(12) 0.0280(6) Uani 1 1 d D U . . .
C22 C 0.82935(19) 0.89545(15) 0.79897(13) 0.0248(5) Uani 1 1 d D U . . .
C23 C 0.4519(2) 0.80207(15) 0.55460(12) 0.0282(6) Uani 1 1 d . . . . .
H23 H 0.420380 0.809681 0.517237 0.034 Uiso 1 1 calc R . . . .
C24 C 0.5345(2) 0.84666(15) 0.57335(12) 0.0284(6) Uani 1 1 d D U . . .
C25 C 0.2280(2) 0.78790(17) 0.82977(16) 0.0355(7) Uani 1 1 d . . . . .
C26 C 0.34004(19) 0.76784(14) 0.83713(13) 0.0263(6) Uani 1 1 d . . . . .
C27 C 0.9039(2) 0.62925(17) 0.63952(13) 0.0316(6) Uani 1 1 d . . . . .
C28 C 0.3764(2) 0.74732(15) 0.89352(13) 0.0295(6) Uani 1 1 d . . . . .
H28 H 0.331110 0.741874 0.926012 0.035 Uiso 1 1 calc R . . . .
C29 C 0.3308(2) 0.69497(16) 0.57465(14) 0.0341(7) Uani 1 1 d . . . . .
C30 C 0.8268(2) 0.48856(17) 1.06392(13) 0.0336(7) Uani 1 1 d . . . . .
H30 H 0.775060 0.520146 1.084421 0.040 Uiso 1 1 calc R . . . .
C31 C 1.0699(3) 0.55764(17) 1.10002(12) 0.0336(6) Uani 1 1 d . . . . .
H31A H 1.102931 0.600573 1.119453 0.040 Uiso 1 1 calc R . . . .
H31B H 1.104676 0.511995 1.113584 0.040 Uiso 1 1 calc R . . . .
C32 C 1.1861(2) 0.56665(19) 1.01864(13) 0.0343(6) Uani 1 1 d . . . . .
H32A H 1.219822 0.519031 1.028148 0.041 Uiso 1 1 calc R . . . .
H32B H 1.221943 0.606912 1.039946 0.041 Uiso 1 1 calc R . . . .
C33 C 1.1364(3) 0.51354(19) 0.86222(13) 0.0366(7) Uani 1 1 d . . . . .
H33 H 1.206975 0.494602 0.855265 0.044 Uiso 1 1 calc R . . . .
C34 C 1.1885(2) 0.58062(18) 0.95202(14) 0.0351(7) Uani 1 1 d . . . . .
H34A H 1.164069 0.631263 0.942931 0.042 Uiso 1 1 calc R . . . .
H34B H 1.258627 0.575200 0.936568 0.042 Uiso 1 1 calc R . . . .
C35 C 0.8157(2) 0.60687(17) 0.92970(14) 0.0347(7) Uani 1 1 d . . . . .
H35A H 0.763827 0.621030 0.899952 0.042 Uiso 1 1 calc R . . . .
H35B H 0.833160 0.651309 0.953337 0.042 Uiso 1 1 calc R . . . .
C36 C 0.9586(3) 0.55469(17) 1.11729(13) 0.0378(7) Uani 1 1 d . . . . .
H36A H 0.951963 0.560823 1.160715 0.045 Uiso 1 1 calc R . . . .
H36B H 0.921459 0.595751 1.097837 0.045 Uiso 1 1 calc R . . . .
C37 C 0.7742(2) 0.54617(19) 0.96997(15) 0.0383(7) Uani 1 1 d . . . . .
H37A H 0.715921 0.564941 0.993357 0.046 Uiso 1 1 calc R . . . .
H37B H 0.751111 0.503225 0.946193 0.046 Uiso 1 1 calc R . . . .
C38 C 0.5723(3) 0.90766(19) 0.53238(14) 0.0433(8) Uani 1 1 d D U . . .
C39 C 0.9339(2) 0.88382(18) 0.82617(17) 0.0454(8) Uani 1 1 d D U . . .
C40 C 0.9511(3) 0.63396(17) 0.86088(14) 0.0368(7) Uani 1 1 d . . . . .
H40A H 0.993147 0.668458 0.884623 0.044 Uiso 1 1 calc R . . . .
H40B H 0.895980 0.663065 0.842072 0.044 Uiso 1 1 calc R . . . .
C41 C 0.5245(3) 0.71246(19) 0.96063(14) 0.0411(7) Uani 1 1 d D U . . .
C42 C 0.8567(3) 0.35842(17) 1.03874(15) 0.0383(7) Uani 1 1 d . . . . .
H42A H 0.832060 0.311790 1.056892 0.046 Uiso 1 1 calc R . . . .
H42B H 0.923816 0.369848 1.056417 0.046 Uiso 1 1 calc R . . . .
C43 C 0.8708(3) 0.34572(18) 0.97225(16) 0.0409(7) Uani 1 1 d . . . . .
H43A H 0.882650 0.292250 0.965172 0.049 Uiso 1 1 calc R . . . .
H43B H 0.807263 0.359686 0.951508 0.049 Uiso 1 1 calc R . . . .
B78 B 0.5985(2) 0.76782(15) 0.73750(12) 0.0184(5) Uani 1 1 d . . . . .
C44 C 1.0173(3) 0.5988(2) 0.81245(14) 0.0417(8) Uani 1 1 d . . . . .
H44A H 0.982585 0.553561 0.798099 0.050 Uiso 1 1 calc R . . . .
H44B H 1.021083 0.633860 0.778742 0.050 Uiso 1 1 calc R . . . .
F69 F 0.9624(7) 0.8175(3) 0.8359(7) 0.091(5) Uani 0.518(15) 1 d D U P C 1
C45 C 1.0844(3) 0.38468(19) 0.86872(16) 0.0460(8) Uani 1 1 d . . . . .
H45A H 1.134106 0.386925 0.901612 0.055 Uiso 1 1 calc R . . . .
H45B H 1.112774 0.352653 0.837170 0.055 Uiso 1 1 calc R . . . .
C46 C 0.9854(3) 0.35288(19) 0.89064(17) 0.0465(8) Uani 1 1 d . . . . .
H46A H 0.931669 0.361161 0.860606 0.056 Uiso 1 1 calc R . . . .
H46B H 0.992856 0.298754 0.896445 0.056 Uiso 1 1 calc R . . . .
F70 F 0.9375(5) 0.9176(7) 0.8845(3) 0.086(3) Uani 0.518(15) 1 d D U P C 1
Li77 Li 0.9867(4) 0.5067(3) 0.9642(2) 0.0297(10) Uani 1 1 d . . . . .
F71 F 0.9858(6) 0.8293(7) 0.7923(7) 0.098(4) Uani 0.482(15) 1 d D U P C 2
F72 F 0.9295(6) 0.8524(9) 0.8785(4) 0.104(5) Uani 0.482(15) 1 d D U P C 2
F73 F 0.9960(10) 0.9381(6) 0.8243(8) 0.098(6) Uani 0.482(15) 1 d D U P C 2
F74 F 0.4668(10) 0.7300(10) 1.0066(5) 0.107(5) Uani 0.58(2) 1 d D U P B 2
F75 F 0.5408(7) 0.6391(4) 0.9641(5) 0.066(2) Uani 0.58(2) 1 d D U P B 2
F76 F 0.6183(7) 0.7423(5) 0.9706(4) 0.074(2) Uani 0.58(2) 1 d D U P B 2
F67A F 0.6717(4) 0.9272(7) 0.5457(3) 0.061(2) Uani 0.65(3) 1 d D U P A 2
F64A F 0.5116(13) 0.9646(7) 0.5294(7) 0.117(5) Uani 0.65(3) 1 d D U P A 2
F55A F 0.5897(8) 0.8890(8) 0.4778(4) 0.080(3) Uani 0.65(3) 1 d D U P A 2

loop_
_atom_site_aniso_label
_atom_site_aniso_U_11
_atom_site_aniso_U_22
_atom_site_aniso_U_33
_atom_site_aniso_U_23
_atom_site_aniso_U_13
_atom_site_aniso_U_12
F47 0.0378(9) 0.0373(9) 0.0260(8) 0.0056(7) 0.0099(7) 0.0004(7)
F48 0.0315(8) 0.0276(8) 0.0490(10) -0.0021(7) 0.0092(8) 0.0100(7)
F49 0.0398(9) 0.0178(8) 0.0573(12) -0.0058(7) -0.0001(9) 0.0002(7)
F50 0.0620(11) 0.0294(9) 0.0304(9) 0.0059(7) -0.0027(8) 0.0164(9)
F51 0.0543(12) 0.0512(11) 0.0390(10) 0.0032(9) -0.0247(9) -0.0177(9)
O79 0.0260(9) 0.0341(10) 0.0257(10) 0.0069(8) 0.0016(8) 0.0048(8)
O80 0.0324(10) 0.0353(10) 0.0197(9) -0.0003(8) -0.0020(8) 0.0024(8)
O81 0.0295(10) 0.0284(10) 0.0299(10) 0.0073(8) -0.0009(8) 0.0019(8)
O82 0.0298(10) 0.0419(11) 0.0197(9) 0.0009(8) 0.0035(8) -0.0028(9)
F52 0.0730(13) 0.0308(9) 0.0499(11) 0.0080(8) -0.0217(11) -0.0239(10)
F53 0.0400(10) 0.0449(11) 0.0843(16) 0.0376(11) -0.0128(10) 0.0048(9)
O83 0.0439(12) 0.0343(11) 0.0298(10) 0.0065(9) -0.0022(9) 0.0034(9)
F54 0.0705(14) 0.0413(11) 0.0594(13) 0.0064(9) 0.0387(11) 0.0220(10)
F55 0.023(4) 0.048(5) 0.013(4) 0.001(3) -0.010(3) -0.002(3)
F56 0.0378(10) 0.0741(15) 0.0561(13) 0.0031(11) -0.0065(10) -0.0229(10)
F57 0.0237(9) 0.141(2) 0.0366(11) 0.0098(13) 0.0006(8) -0.0102(12)
F58 0.1030(17) 0.0316(10) 0.0412(11) 0.0128(8) 0.0332(12) 0.0084(11)
O84 0.0415(12) 0.0294(10) 0.0367(11) -0.0022(9) 0.0077(10) 0.0028(9)
F59 0.0301(10) 0.0380(11) 0.116(2) -0.0033(12) -0.0020(12) 0.0118(8)
O85 0.0314(11) 0.0394(12) 0.0475(13) 0.0099(10) 0.0084(10) -0.0016(9)
F60 0.0690(14) 0.0235(9) 0.1034(19) 0.0011(10) -0.0471(14) -0.0094(9)
O86 0.0383(12) 0.0545(14) 0.0275(11) 0.0114(10) 0.0057(9) -0.0011(10)
O87 0.0520(13) 0.0435(12) 0.0267(11) -0.0026(9) 0.0020(10) 0.0030(11)
F61 0.0275(10) 0.0846(17) 0.113(2) 0.0441(16) 0.0236(12) 0.0022(10)
F62 0.0264(10) 0.132(2) 0.0796(17) -0.0425(17) -0.0134(11) 0.0173(12)
F63 0.040(4) 0.185(12) 0.036(4) 0.039(6) 0.014(3) 0.056(5)
F64 0.136(11) 0.040(7) 0.036(6) 0.019(5) 0.028(7) 0.022(6)
C1 0.0207(11) 0.0147(11) 0.0224(12) 0.0005(9) -0.0001(10) 0.0013(9)
F65 0.27(2) 0.057(6) 0.060(7) 0.041(5) -0.030(11) -0.044(8)
C2 0.0243(12) 0.0180(11) 0.0247(13) 0.0031(10) -0.0015(10) 0.0008(10)
F66 0.110(8) 0.086(7) 0.021(5) -0.021(5) -0.012(5) 0.046(5)
F67 0.21(2) 0.091(12) 0.078(10) 0.059(8) -0.093(12) -0.118(14)
C3 0.0170(11) 0.0196(11) 0.0164(11) 0.0000(9) -0.0036(9) 0.0014(9)
C4 0.0186(11) 0.0210(12) 0.0146(11) 0.0011(9) 0.0020(9) -0.0007(9)
C5 0.0204(11) 0.0165(11) 0.0215(12) -0.0003(9) -0.0009(10) 0.0018(9)
C6 0.0227(12) 0.0250(13) 0.0206(12) -0.0007(10) -0.0019(10) -0.0027(10)
C7 0.0247(12) 0.0204(12) 0.0169(11) -0.0015(9) 0.0042(10) 0.0012(10)
C8 0.0178(11) 0.0216(12) 0.0176(11) -0.0014(9) 0.0017(9) 0.0026(9)
C9 0.0268(13) 0.0213(12) 0.0264(13) -0.0005(10) -0.0070(11) -0.0005(10)
C10 0.0247(12) 0.0214(12) 0.0207(12) -0.0033(10) -0.0028(10) 0.0051(10)
C11 0.0209(12) 0.0193(12) 0.0249(13) 0.0027(10) -0.0016(10) 0.0025(9)
C12 0.0230(12) 0.0208(12) 0.0237(12) 0.0015(10) -0.0003(10) 0.0051(10)
F68 0.024(3) 0.132(10) 0.128(8) 0.065(7) -0.020(4) -0.024(5)
C13 0.0238(12) 0.0190(11) 0.0182(12) -0.0008(9) -0.0048(10) -0.0011(10)
C14 0.0214(12) 0.0189(12) 0.0275(13) 0.0013(10) -0.0003(11) 0.0002(9)
C15 0.0244(12) 0.0203(12) 0.0177(12) 0.0033(9) -0.0013(10) 0.0000(10)
C16 0.0232(12) 0.0234(12) 0.0255(13) -0.0002(10) 0.0013(10) -0.0034(10)
C17 0.0174(11) 0.0219(12) 0.0167(11) -0.0013(9) -0.0017(9) -0.0019(9)
C18 0.0308(13) 0.0214(12) 0.0265(14) 0.0014(10) -0.0044(11) 0.0011(10)
C19 0.0233(12) 0.0250(13) 0.0201(13) -0.0010(10) -0.0002(10) 0.0029(10)
C20 0.0304(14) 0.0223(13) 0.0262(14) -0.0015(10) 0.0041(11) 0.0028(11)
C21 0.0358(14) 0.0229(13) 0.0251(13) 0.0024(11) 0.0046(12) 0.0066(11)
C22 0.0196(12) 0.0247(13) 0.0300(14) 0.0041(11) -0.0037(11) -0.0014(10)
C23 0.0354(15) 0.0275(13) 0.0217(13) 0.0013(10) -0.0111(12) 0.0001(12)
C24 0.0362(15) 0.0267(14) 0.0222(13) 0.0043(10) -0.0007(12) -0.0048(11)
C25 0.0242(14) 0.0307(15) 0.0516(19) -0.0014(14) 0.0083(14) 0.0005(11)
C26 0.0203(12) 0.0186(12) 0.0401(16) -0.0004(11) 0.0065(11) -0.0007(10)
C27 0.0290(14) 0.0375(16) 0.0282(15) 0.0029(12) 0.0060(12) 0.0061(12)
C28 0.0320(14) 0.0242(13) 0.0324(15) 0.0023(11) 0.0140(12) 0.0027(11)
C29 0.0359(16) 0.0294(15) 0.0369(16) 0.0044(12) -0.0152(14) -0.0053(12)
C30 0.0353(15) 0.0343(15) 0.0314(15) 0.0056(12) 0.0115(12) 0.0042(12)
C31 0.0530(18) 0.0291(14) 0.0188(13) -0.0042(11) -0.0058(13) 0.0028(13)
C32 0.0302(14) 0.0402(16) 0.0324(16) 0.0020(13) -0.0057(12) -0.0010(13)
C33 0.0367(16) 0.0501(18) 0.0229(14) 0.0033(13) 0.0074(12) 0.0031(14)
C34 0.0289(14) 0.0421(17) 0.0343(16) 0.0066(13) -0.0011(13) -0.0035(13)
C35 0.0324(15) 0.0337(15) 0.0381(16) 0.0077(13) -0.0018(13) 0.0076(12)
C36 0.0555(19) 0.0367(16) 0.0210(14) -0.0046(12) 0.0035(14) 0.0062(15)
C37 0.0267(14) 0.0475(18) 0.0406(17) 0.0133(15) -0.0008(13) 0.0058(13)
C38 0.058(2) 0.0435(18) 0.0282(16) 0.0116(13) -0.0099(15) -0.0155(16)
C39 0.0333(16) 0.0346(16) 0.068(2) 0.0097(16) -0.0219(16) -0.0055(13)
C40 0.0403(17) 0.0344(16) 0.0359(16) 0.0157(13) -0.0002(14) -0.0021(13)
C41 0.0510(19) 0.0453(18) 0.0270(15) 0.0062(13) 0.0103(14) 0.0147(15)
C42 0.0406(17) 0.0297(15) 0.0446(18) 0.0111(13) 0.0040(15) -0.0011(13)
C43 0.0424(17) 0.0314(15) 0.0487(19) -0.0009(14) -0.0007(15) -0.0044(14)
B78 0.0181(12) 0.0184(12) 0.0185(13) -0.0009(10) -0.0002(10) 0.0011(10)
C44 0.0456(18) 0.055(2) 0.0247(15) 0.0152(14) -0.0025(13) 0.0012(15)
F69 0.056(5) 0.028(2) 0.190(12) 0.023(4) -0.080(7) -0.004(2)
C45 0.061(2) 0.0387(18) 0.0381(18) -0.0068(14) 0.0133(16) 0.0158(16)
C46 0.062(2) 0.0334(16) 0.0445(19) -0.0125(14) 0.0037(17) 0.0075(16)
F70 0.065(4) 0.121(8) 0.070(4) -0.014(4) -0.046(3) 0.008(4)
Li77 0.027(2) 0.034(2) 0.029(2) 0.002(2) 0.0046(19) 0.0020(19)
F71 0.034(3) 0.101(6) 0.159(9) -0.065(6) -0.041(5) 0.037(4)
F72 0.070(4) 0.163(15) 0.079(5) 0.055(7) -0.044(4) -0.002(6)
F73 0.051(6) 0.037(3) 0.205(15) 0.017(6) -0.082(8) -0.022(3)
F74 0.103(6) 0.184(11) 0.033(4) 0.043(5) 0.038(4) 0.094(7)
F75 0.089(4) 0.047(3) 0.061(5) 0.016(3) -0.027(3) 0.024(3)
F76 0.105(5) 0.073(4) 0.043(3) 0.014(2) -0.043(4) -0.034(4)
F67A 0.072(3) 0.070(5) 0.042(2) 0.030(3) -0.015(2) -0.050(3)
F64A 0.145(8) 0.053(5) 0.152(10) 0.064(6) 0.081(8) 0.040(5)
F55A 0.118(7) 0.076(5) 0.047(4) 0.022(3) 0.027(4) -0.014(4)

loop_
_atom_type_symbol
_atom_type_description
_atom_type_scat_dispersion_real
_atom_type_scat_dispersion_imag
_atom_type_scat_source
C C 0.0033 0.0016 'International Tables Vol C Tables 4.2.6.8 and 6.1.1.4'
H H 0.0000 0.0000 'International Tables Vol C Tables 4.2.6.8 and 6.1.1.4'
B B 0.0013 0.0007 'International Tables Vol C Tables 4.2.6.8 and 6.1.1.4'
F F 0.0171 0.0103 'International Tables Vol C Tables 4.2.6.8 and 6.1.1.4'
Li Li -0.0003 0.0001 'International Tables Vol C Tables 4.2.6.8 and 6.1.1.4'
O O 0.0106 0.0060 'International Tables Vol C Tables 4.2.6.8 and 6.1.1.4'

loop_
_geom_angle_atom_site_label_1
_geom_angle_atom_site_label_2
_geom_angle_atom_site_label_3
_geom_angle
C30 O79 C37 115.0(2)
C30 O79 Li77 126.7(2)
C37 O79 Li77 111.7(2)
C31 O80 Li77 128.4(2)
C32 O80 C31 110.6(2)
C32 O80 Li77 109.7(2)
C35 O81 C40 111.3(2)
C35 O81 Li77 107.5(2)
C40 O81 Li77 127.1(2)
C33 O82 C34 114.5(2)
C33 O82 Li77 122.0(2)
C34 O82 Li77 117.8(2)
C30 O83 C36 115.3(2)
C43 O84 C46 108.7(2)
C43 O84 Li77 125.1(2)
C46 O84 Li77 120.9(2)
C30 O85 C42 117.4(2)
C33 O86 C44 118.2(2)
C33 O87 C45 115.9(3)
C12 C1 B78 119.2(2)
C14 C1 C12 115.4(2)
C14 C1 B78 125.3(2)
C5 C2 H2 118.9
C9 C2 H2 118.9
C9 C2 C5 122.3(2)
C15 C3 B78 119.1(2)
C17 C3 C15 115.6(2)
C17 C3 B78 125.2(2)
C8 C4 B78 121.3(2)
C11 C4 C8 115.1(2)
C11 C4 B78 123.5(2)
C2 C5 B78 121.5(2)
C6 C5 C2 115.1(2)
C6 C5 B78 123.3(2)
C5 C6 H6 118.5
C24 C6 C5 123.0(2)
C24 C6 H6 118.5
C8 C7 C20 118.3(2)
C16 C7 C8 120.5(2)
C16 C7 C20 121.2(2)
C4 C8 H8 118.6
C7 C8 C4 122.8(2)
C7 C8 H8 118.6
C2 C9 C29 119.2(2)
C23 C9 C2 121.1(2)
C23 C9 C29 119.6(2)
C13 C10 H10 120.9
C13 C10 C19 118.1(2)
C19 C10 H10 120.9
C4 C11 H11 118.7
C22 C11 C4 122.5(2)
C22 C11 H11 118.7
C1 C12 H12 118.5
C21 C12 C1 123.0(2)
C21 C12 H12 118.5
C10 C13 C17 121.0(2)
C10 C13 C18 119.0(2)
C17 C13 C18 120.0(2)
C1 C14 H14 119.0
C26 C14 C1 121.9(2)
C26 C14 H14 119.0
C3 C15 H15 118.7
C19 C15 C3 122.6(2)
C19 C15 H15 118.7
C7 C16 H16 121.1
C7 C16 C22 117.8(2)
C22 C16 H16 121.1
C3 C17 H17 118.9
C13 C17 C3 122.3(2)
C13 C17 H17 118.9
F52 C18 F58 105.3(2)
F52 C18 C13 112.9(2)
F53 C18 F52 105.9(2)
F53 C18 F58 105.7(2)
F53 C18 C13 113.4(2)
F58 C18 C13 113.0(2)
C10 C19 C27 119.8(2)
C15 C19 C10 120.4(2)
C15 C19 C27 119.8(2)
F48 C20 C7 111.6(2)
F49 C20 F48 106.4(2)
F49 C20 F50 106.7(2)
F49 C20 C7 113.7(2)
F50 C20 F48 105.8(2)
F50 C20 C7 112.2(2)
C12 C21 C28 120.0(3)
C12 C21 C41 120.2(3)
C28 C21 C41 119.8(3)
C11 C22 C16 121.1(2)
C11 C22 C39 119.7(2)
C16 C22 C39 119.2(2)
C9 C23 H23 121.2
C9 C23 C24 117.7(2)
C24 C23 H23 121.2
C6 C24 C23 120.8(2)
C6 C24 C38 120.5(3)
C23 C24 C38 118.7(3)
F59 C25 C26 111.8(2)
F61 C25 F59 105.9(3)
F61 C25 C26 113.3(3)
F62 C25 F59 105.2(3)
F62 C25 F61 106.6(3)
F62 C25 C26 113.4(3)
C14 C26 C25 119.5(3)
C28 C26 C14 121.3(2)
C28 C26 C25 119.2(3)
F47 C27 F54 105.9(2)
F47 C27 F57 105.1(2)
F47 C27 C19 113.5(2)
F54 C27 C19 112.7(2)
F57 C27 F54 107.2(3)
F57 C27 C19 111.9(2)
C21 C28 H28 120.9
C26 C28 C21 118.3(3)
C26 C28 H28 120.9
F51 C29 F56 105.6(2)
F51 C29 C9 113.2(2)
F56 C29 C9 112.1(2)
F60 C29 F51 107.1(3)
F60 C29 F56 105.7(3)
F60 C29 C9 112.5(2)
O79 C30 H30 109.2
O83 C30 O79 106.4(2)
O83 C30 H30 109.2
O85 C30 O79 112.3(2)
O85 C30 O83 110.4(2)
O85 C30 H30 109.2
O80 C31 H31A 109.7
O80 C31 H31B 109.7
O80 C31 C36 110.0(2)
H31A C31 H31B 108.2
C36 C31 H31A 109.7
C36 C31 H31B 109.7
O80 C32 H32A 110.4
O80 C32 H32B 110.4
O80 C32 C34 106.8(2)
H32A C32 H32B 108.6
C34 C32 H32A 110.4
C34 C32 H32B 110.4
O82 C33 H33 109.3
O86 C33 O82 112.1(3)
O86 C33 O87 110.8(3)
O86 C33 H33 109.3
O87 C33 O82 105.8(2)
O87 C33 H33 109.3
O82 C34 C32 106.2(2)
O82 C34 H34A 110.5
O82 C34 H34B 110.5
C32 C34 H34A 110.5
C32 C34 H34B 110.5
H34A C34 H34B 108.7
O81 C35 H35A 110.1
O81 C35 H35B 110.1
O81 C35 C37 108.0(2)
H35A C35 H35B 108.4
C37 C35 H35A 110.1
C37 C35 H35B 110.1
O83 C36 C31 110.1(2)
O83 C36 H36A 109.6
O83 C36 H36B 109.6
C31 C36 H36A 109.6
C31 C36 H36B 109.6
H36A C36 H36B 108.2
O79 C37 C35 106.6(2)
O79 C37 H37A 110.4
O79 C37 H37B 110.4
C35 C37 H37A 110.4
C35 C37 H37B 110.4
H37A C37 H37B 108.6
F55 C38 C24 109.2(7)
F64 C38 F55 102.0(8)
F64 C38 C24 110.2(11)
F67 C38 F55 126(2)
F67 C38 F64 91(2)
F67 C38 C24 114.9(8)
F67A C38 C24 111.1(4)
F64A C38 C24 113.7(7)
F64A C38 F67A 112.8(9)
F55A C38 C24 116.6(6)
F55A C38 F67A 96.1(7)
F55A C38 F64A 105.3(8)
F68 C39 C22 112.8(7)
F68 C39 F70 98.3(7)
F69 C39 F68 112.7(9)
F69 C39 C22 117.7(4)
F69 C39 F70 103.3(6)
F70 C39 C22 109.7(4)
F71 C39 C22 108.2(4)
F72 C39 C22 112.5(4)
F72 C39 F71 102.0(7)
F73 C39 C22 117.3(7)
F73 C39 F71 101.9(8)
F73 C39 F72 113.0(8)
O81 C40 H40A 109.2
O81 C40 H40B 109.2
O81 C40 C44 112.2(3)
H40A C40 H40B 107.9
C44 C40 H40A 109.2
C44 C40 H40B 109.2
F63 C41 C21 116.2(6)
F65 C41 F63 105.3(11)
F65 C41 F66 105.7(12)
F65 C41 C21 113.7(9)
F66 C41 F63 103.5(9)
F66 C41 C21 111.4(8)
F74 C41 C21 115.3(6)
F74 C41 F75 106.4(8)
F74 C41 F76 107.1(8)
F75 C41 C21 111.9(5)
F75 C41 F76 103.6(6)
F76 C41 C21 111.7(5)
O85 C42 H42A 108.6
O85 C42 H42B 108.6
O85 C42 C43 114.8(3)
H42A C42 H42B 107.5
C43 C42 H42A 108.6
C43 C42 H42B 108.6
O84 C43 C42 113.5(3)
O84 C43 H43A 108.9
O84 C43 H43B 108.9
C42 C43 H43A 108.9
C42 C43 H43B 108.9
H43A C43 H43B 107.7
C1 B78 C3 111.01(19)
C1 B78 C4 105.11(19)
C1 B78 C5 113.5(2)
C3 B78 C4 110.46(19)
C3 B78 C5 106.40(19)
C4 B78 C5 110.39(19)
O86 C44 C40 116.3(3)
O86 C44 H44A 108.2
O86 C44 H44B 108.2
C40 C44 H44A 108.2
C40 C44 H44B 108.2
H44A C44 H44B 107.4
O87 C45 H45A 109.9
O87 C45 H45B 109.9
O87 C45 C46 109.0(3)
H45A C45 H45B 108.3
C46 C45 H45A 109.9
C46 C45 H45B 109.9
O84 C46 C45 110.7(3)
O84 C46 H46A 109.5
O84 C46 H46B 109.5
C45 C46 H46A 109.5
C45 C46 H46B 109.5
H46A C46 H46B 108.1
O79 Li77 O80 91.0(2)
O79 Li77 O81 80.33(18)
O79 Li77 O84 94.9(2)
O81 Li77 O80 117.0(2)
O81 Li77 O84 111.2(2)
O82 Li77 O79 160.7(3)
O82 Li77 O80 76.32(18)
O82 Li77 O81 92.3(2)
O82 Li77 O84 104.4(2)
O84 Li77 O80 131.8(2)

loop_
_geom_bond_atom_site_label_1
_geom_bond_atom_site_label_2
_geom_bond_distance
F47 C27 1.331(3)
F48 C20 1.346(3)
F49 C20 1.331(3)
F50 C20 1.344(3)
F51 C29 1.337(3)
O79 C30 1.422(3)
O79 C37 1.436(3)
O79 Li77 1.962(5)
O80 C31 1.427(3)
O80 C32 1.426(3)
O80 Li77 2.233(5)
O81 C35 1.427(4)
O81 C40 1.436(3)
O81 Li77 2.163(5)
O82 C33 1.424(3)
O82 C34 1.439(4)
O82 Li77 1.958(5)
F52 C18 1.333(3)
F53 C18 1.325(3)
O83 C30 1.375(4)
O83 C36 1.436(4)
F54 C27 1.342(4)
F55 C38 1.413(11)
F56 C29 1.340(4)
F57 C27 1.340(4)
F58 C18 1.337(3)
O84 C43 1.429(4)
O84 C46 1.442(4)
O84 Li77 2.175(5)
F59 C25 1.331(3)
O85 C30 1.370(4)
O85 C42 1.436(4)
F60 C29 1.332(4)
O86 C33 1.371(4)
O86 C44 1.445(4)
O87 C33 1.371(4)
O87 C45 1.435(4)
F61 C25 1.319(4)
F62 C25 1.316(4)
F63 C41 1.317(10)
F64 C38 1.389(16)
C1 C12 1.404(3)
C1 C14 1.400(3)
C1 B78 1.645(4)
F65 C41 1.305(11)
C2 H2 0.9300
C2 C5 1.402(4)
C2 C9 1.392(4)
F66 C41 1.313(10)
F67 C38 1.344(11)
C3 C15 1.404(3)
C3 C17 1.395(3)
C3 B78 1.645(3)
C4 C8 1.401(3)
C4 C11 1.400(3)
C4 B78 1.645(4)
C5 C6 1.399(4)
C5 B78 1.646(4)
C6 H6 0.9300
C6 C24 1.385(4)
C7 C8 1.393(3)
C7 C16 1.386(4)
C7 C20 1.493(4)
C8 H8 0.9300
C9 C23 1.386(4)
C9 C29 1.496(4)
C10 H10 0.9300
C10 C13 1.385(4)
C10 C19 1.392(4)
C11 H11 0.9300
C11 C22 1.385(4)
C12 H12 0.9300
C12 C21 1.390(4)
F68 C39 1.290(9)
C13 C17 1.391(3)
C13 C18 1.495(3)
C14 H14 0.9300
C14 C26 1.396(4)
C15 H15 0.9300
C15 C19 1.389(4)
C16 H16 0.9300
C16 C22 1.391(4)
C17 H17 0.9300
C19 C27 1.491(4)
C21 C28 1.393(4)
C21 C41 1.489(4)
C22 C39 1.489(4)
C23 H23 0.9300
C23 C24 1.388(4)
C24 C38 1.490(4)
C25 C26 1.495(4)
C26 C28 1.380(4)
C28 H28 0.9300
C30 H30 0.9800
C31 H31A 0.9700
C31 H31B 0.9700
C31 C36 1.484(5)
C32 H32A 0.9700
C32 H32B 0.9700
C32 C34 1.494(4)
C33 H33 0.9800
C34 H34A 0.9700
C34 H34B 0.9700
C35 H35A 0.9700
C35 H35B 0.9700
C35 C37 1.493(4)
C36 H36A 0.9700
C36 H36B 0.9700
C37 H37A 0.9700
C37 H37B 0.9700
C38 F67A 1.357(6)
C38 F64A 1.276(10)
C38 F55A 1.271(10)
C39 F69 1.248(6)
C39 F70 1.421(7)
C39 F71 1.392(7)
C39 F72 1.284(7)
C39 F73 1.249(9)
C40 H40A 0.9700
C40 H40B 0.9700
C40 C44 1.503(5)
C41 F74 1.296(8)
C41 F75 1.316(8)
C41 F76 1.336(7)
C42 H42A 0.9700
C42 H42B 0.9700
C42 C43 1.498(5)
C43 H43A 0.9700
C43 H43B 0.9700
C44 H44A 0.9700
C44 H44B 0.9700
C45 H45A 0.9700
C45 H45B 0.9700
C45 C46 1.475(5)
C46 H46A 0.9700
C46 H46B 0.9700
